data_7161215
loop_
_publ_author_name
'Chaudhary, Virendra Kumar'
'Sharma, Keshav'
'Kukreti, Prashant'
'Singh, Sain'
'Ghosh, Kaushik'

_publ_section_title
;
 Metal-Ligand Cooperative Ni(II) Catalysis for One-Pot Access of
 Biologically Relevant Quinolines and Their Transfer Hydrogenation
;
_journal_name_full 'Organic &amp; Biomolecular Chemistry'
_journal_paper_doi 10.1039/D6OB00303F
_journal_year 2026
_chemical_formula_moiety 'C18 H17 N O2'
_chemical_formula_sum 'C18 H17 N O2'
_chemical_formula_weight 279.33
_space_group_crystal_system monoclinic
_space_group_IT_number 15
_space_group_name_Hall '-C 2yc'
_space_group_name_H-M_alt 'C 1 2/c 1'
_atom_sites_solution_hydrogens geom
_atom_sites_solution_primary iterative
_audit_creation_date 2024-12-09
_audit_creation_method
;
Olex2 1.2
(compiled 2018.05.29 svn.r3508 for OlexSys, GUI svn.r5506)
;
_audit_update_record
;
2025-06-02 deposited with the CCDC.	2026-06-05 downloaded from the CCDC.
;
_cell_angle_alpha 90
_cell_angle_beta 114.085(11)
_cell_angle_gamma 90
_cell_formula_units_Z 8
_cell_length_a 32.228(9)
_cell_length_b 5.7311(13)
_cell_length_c 16.854(5)
_cell_measurement_reflns_used 98
_cell_measurement_temperature 100(2)
_cell_measurement_theta_max 21.267
_cell_measurement_theta_min 2.769
_cell_volume 2842.0(13)
_computing_cell_refinement 'SAINT V8.40B (?, 2016)'
_computing_data_reduction 'SAINT V8.40B (?, 2016)'
_computing_molecular_graphics 'Olex2 (Dolomanov et al., 2009)'
_computing_publication_material 'Olex2 (Dolomanov et al., 2009)'
_computing_structure_refinement 'ShelXL (Sheldrick, 2015)'
_computing_structure_solution 'olex2.solve (Bourhis et al., 2015)'
_diffrn_ambient_temperature 100.15
_diffrn_measured_fraction_theta_full 0.596
_diffrn_measured_fraction_theta_max 0.597
_diffrn_measurement_device_type 'Bruker Kappa Apex'
_diffrn_measurement_method 'phi omega scans'
_diffrn_radiation_type MoK\a
_diffrn_radiation_wavelength 0.71073
_diffrn_reflns_av_R_equivalents 0.1048
_diffrn_reflns_av_unetI/netI 0.2049
_diffrn_reflns_Laue_measured_fraction_full 0.596
_diffrn_reflns_Laue_measured_fraction_max 0.597
_diffrn_reflns_limit_h_max 26
_diffrn_reflns_limit_h_min -27
_diffrn_reflns_limit_k_max 6
_diffrn_reflns_limit_k_min -5
_diffrn_reflns_limit_l_max 19
_diffrn_reflns_limit_l_min -9
_diffrn_reflns_number 2523
_diffrn_reflns_point_group_measured_fraction_full 0.596
_diffrn_reflns_point_group_measured_fraction_max 0.597
_diffrn_reflns_theta_full 25.207
_diffrn_reflns_theta_max 25.207
_diffrn_reflns_theta_min 2.769
_exptl_absorpt_coefficient_mu 0.085
_exptl_absorpt_correction_type multi-scan
_exptl_absorpt_process_details '(SADABS; Bruker, 2000)'
_exptl_crystal_colour 'clear dark green'
_exptl_crystal_density_diffrn 1.306
_exptl_crystal_density_method 'not measured'
_exptl_crystal_description block
_exptl_crystal_F_000 169
_exptl_crystal_size_max 0.33
_exptl_crystal_size_mid 0.26
_exptl_crystal_size_min 0.25
_exptl_transmission_factor_max 0.967
_exptl_transmission_factor_min 0.437
_refine_diff_density_max 0.210
_refine_diff_density_min -0.223
_refine_diff_density_rms 0.057
_refine_ls_extinction_method none
_refine_ls_goodness_of_fit_ref 0.825
_refine_ls_hydrogen_treatment constr
_refine_ls_matrix_type full
_refine_ls_number_parameters 192
_refine_ls_number_reflns 1526
_refine_ls_number_restraints 0
_refine_ls_restrained_S_all 0.825
_refine_ls_R_factor_all 0.1540
_refine_ls_R_factor_gt 0.0601
_refine_ls_shift/su_max 0.000
_refine_ls_shift/su_mean 0.000
_refine_ls_structure_factor_coef Fsqd
_refine_ls_weighting_details 'w=1/[\s^2^(Fo^2^)] where P=(Fo^2^+2Fc^2^)/3'
_refine_ls_weighting_scheme calc
_refine_ls_wR_factor_gt 0.0988
_refine_ls_wR_factor_ref 0.1563
_reflns_Friedel_coverage 0.000
_reflns_number_gt 532
_reflns_number_total 1526
_reflns_threshold_expression 'I > 2\s(I)'
_cod_data_source_file d6ob00303f2.cif
_cod_data_source_block kg_vc_01_1253-423e191c
_cod_original_cell_volume 2841.9(14)
_cod_database_code 7161215
_shelx_shelxl_version_number 2017/1
_shelx_space_group_comment
;
The symmetry employed for this shelxl refinement is uniquely defined
by the following loop, which should always be used as a source of
symmetry information in preference to the above space-group names.
They are only intended as comments.
;
_olex2_refinement_description
;
1. Fixed Uiso
 At 1.2 times of:
  All C(H) groups, All C(H,H) groups
 At 1.5 times of:
  All C(H,H,H) groups
2.a Secondary CH2 refined with riding coordinates:
 C00K(H00E,H00F)
2.b Aromatic/amide H refined with riding coordinates:
 C004(H004), C005(H005), C009(H009), C00D(H00D), C00H(H00J), C00G(H00K),
 C00F(H00L), C00C(H00M), C00I(H00N)
2.c Idealised Me refined as rotating group:
 C00L(H00A,H00B,H00C), C00J(H00G,H00H,H00I)
;
_olex2_submission_special_instructions 'No special instructions were received'

loop_
_space_group_symop_operation_xyz
'x, y, z'
'-x, y, -z+1/2'
'x+1/2, y+1/2, z'
'-x+1/2, y+1/2, -z+1/2'
'-x, -y, -z'
'x, -y, z-1/2'
'-x+1/2, -y+1/2, -z'
'x+1/2, -y+1/2, z-1/2'

loop_
_atom_site_label
_atom_site_type_symbol
_atom_site_fract_x
_atom_site_fract_y
_atom_site_fract_z
_atom_site_U_iso_or_equiv
_atom_site_adp_type
_atom_site_occupancy
_atom_site_site_symmetry_order
_atom_site_calc_flag
_atom_site_refinement_flags_posn
_atom_site_refinement_flags_adp
_atom_site_refinement_flags_occupancy
_atom_site_disorder_assembly
_atom_site_disorder_group
O001 O 0.72561(13) 0.8252(6) 0.0770(3) 0.0273(12) Uani 1 1 d . . . . .
O002 O 0.53944(13) 0.7257(6) 0.5587(3) 0.0276(12) Uani 1 1 d . . . . .
N003 N 0.61629(16) 0.8277(7) 0.3205(4) 0.0211(13) Uani 1 1 d . . . . .
C004 C 0.63830(19) 0.4286(10) 0.4248(5) 0.0294(18) Uani 1 1 d . . . . .
H004 H 0.646103 0.291660 0.459635 0.035 Uiso 1 1 calc R . . . .
C005 C 0.69579(19) 0.5589(9) 0.2406(4) 0.0270(17) Uani 1 1 d . . . . .
H005 H 0.703628 0.420343 0.274467 0.032 Uiso 1 1 calc R . . . .
C006 C 0.7041(2) 0.8007(9) 0.1305(5) 0.0211(17) Uani 1 1 d . . . . .
C007 C 0.59766(19) 0.7914(9) 0.3786(5) 0.0232(17) Uani 1 1 d . . . . .
C008 C 0.64451(19) 0.6714(9) 0.3126(4) 0.0211(16) Uani 1 1 d . . . . .
C009 C 0.6559(2) 0.4648(9) 0.3655(5) 0.0274(17) Uani 1 1 d . . . . .
H009 H 0.676030 0.352923 0.358805 0.033 Uiso 1 1 calc R . . . .
C00D C 0.67322(19) 0.9564(9) 0.1386(5) 0.0281(17) Uani 1 1 d . . . . .
H00D H 0.665140 1.093146 0.103700 0.034 Uiso 1 1 calc R . . . .
C00L C 0.5288(2) 0.5818(10) 0.6807(5) 0.0342(18) Uani 1 1 d . . . . .
H00A H 0.495800 0.578283 0.647292 0.051 Uiso 1 1 calc GR . . . .
H00B H 0.537844 0.735029 0.708172 0.051 Uiso 1 1 calc GR . . . .
H00C H 0.537589 0.460691 0.725676 0.051 Uiso 1 1 calc GR . . . .
C00K C 0.5521(2) 0.5377(10) 0.6210(5) 0.0319(18) Uani 1 1 d . . . . .
H00E H 0.585505 0.534244 0.654299 0.038 Uiso 1 1 calc R . . . .
H00F H 0.542333 0.386062 0.590953 0.038 Uiso 1 1 calc R . . . .
C00J C 0.7190(2) 1.0377(10) 0.0288(5) 0.0362(19) Uani 1 1 d . . . . .
H00G H 0.686655 1.055836 -0.009136 0.054 Uiso 1 1 calc GR . . . .
H00H H 0.736648 1.032877 -0.006710 0.054 Uiso 1 1 calc GR . . . .
H00I H 0.729060 1.169805 0.069057 0.054 Uiso 1 1 calc GR . . . .
C00H C 0.71499(19) 0.6035(9) 0.1826(5) 0.0231(17) Uani 1 1 d . . . . .
H00J H 0.736371 0.495847 0.178269 0.028 Uiso 1 1 calc R . . . .
C00G C 0.58981(17) 0.5648(9) 0.4972(4) 0.0207(16) Uani 1 1 d . . . . .
H00K H 0.597787 0.433889 0.535106 0.025 Uiso 1 1 calc R . . . .
C00F C 0.5665(2) 0.9529(10) 0.3876(5) 0.0315(18) Uani 1 1 d . . . . .
H00L H 0.558567 1.086970 0.351292 0.038 Uiso 1 1 calc R . . . .
C00C C 0.65402(19) 0.9137(9) 0.1975(4) 0.0220(16) Uani 1 1 d . . . . .
H00M H 0.632864 1.022421 0.202109 0.026 Uiso 1 1 calc R . . . .
C00A C 0.55974(19) 0.7314(10) 0.5019(5) 0.0272(19) Uani 1 1 d . . . . .
C00B C 0.66503(18) 0.7147(9) 0.2501(5) 0.0232(18) Uani 1 1 d . . . . .
C00E C 0.60830(18) 0.5934(9) 0.4352(4) 0.0210(16) Uani 1 1 d . . . . .
C00I C 0.5479(2) 0.9250(10) 0.4448(5) 0.0272(18) Uani 1 1 d . . . . .
H00N H 0.526530 1.036000 0.447136 0.033 Uiso 1 1 calc R . . . .

loop_
_atom_site_aniso_label
_atom_site_aniso_U_11
_atom_site_aniso_U_22
_atom_site_aniso_U_33
_atom_site_aniso_U_23
_atom_site_aniso_U_13
_atom_site_aniso_U_12
O001 0.033(3) 0.029(2) 0.025(3) 0.005(2) 0.016(2) 0.0023(19)
O002 0.036(3) 0.032(2) 0.022(3) 0.005(2) 0.019(2) 0.011(2)
N003 0.024(3) 0.024(3) 0.021(4) -0.003(2) 0.015(3) -0.003(2)
C004 0.029(4) 0.032(4) 0.027(5) 0.008(3) 0.011(4) 0.004(3)
C005 0.028(4) 0.021(3) 0.026(5) -0.004(3) 0.004(3) -0.005(3)
C006 0.024(4) 0.022(3) 0.026(5) -0.001(3) 0.018(4) 0.005(3)
C007 0.021(4) 0.025(4) 0.022(5) -0.005(3) 0.007(3) -0.004(3)
C008 0.018(4) 0.024(3) 0.021(4) 0.008(3) 0.007(3) 0.004(3)
C009 0.033(4) 0.026(3) 0.028(5) -0.006(3) 0.018(4) 0.004(3)
C00D 0.031(4) 0.028(4) 0.025(5) 0.011(3) 0.010(3) -0.009(3)
C00L 0.037(4) 0.045(4) 0.022(5) 0.003(3) 0.013(4) 0.001(3)
C00K 0.024(4) 0.048(4) 0.021(5) 0.016(3) 0.006(3) 0.006(3)
C00J 0.047(4) 0.037(4) 0.032(5) 0.006(3) 0.024(4) -0.004(3)
C00H 0.020(4) 0.028(3) 0.021(5) 0.001(3) 0.009(3) 0.003(3)
C00G 0.012(3) 0.028(3) 0.017(4) 0.005(3) 0.001(3) 0.006(3)
C00F 0.043(5) 0.027(3) 0.040(6) 0.003(3) 0.033(4) 0.005(3)
C00C 0.025(4) 0.019(3) 0.022(5) -0.002(3) 0.009(3) 0.002(3)
C00A 0.023(4) 0.031(4) 0.031(6) -0.001(3) 0.015(4) -0.003(3)
C00B 0.020(4) 0.019(3) 0.028(5) -0.002(3) 0.007(3) -0.002(3)
C00E 0.020(4) 0.030(3) 0.017(4) 0.002(3) 0.011(3) 0.003(3)
C00I 0.033(4) 0.027(4) 0.025(5) 0.001(3) 0.015(4) 0.009(3)

loop_
_atom_type_symbol
_atom_type_description
_atom_type_scat_dispersion_real
_atom_type_scat_dispersion_imag
_atom_type_scat_source
C C 0.0033 0.0016 'International Tables Vol C Tables 4.2.6.8 and 6.1.1.4'
N N 0.0061 0.0033 'International Tables Vol C Tables 4.2.6.8 and 6.1.1.4'
O O 0.0106 0.0060 'International Tables Vol C Tables 4.2.6.8 and 6.1.1.4'
H H 0.0000 0.0000 'International Tables Vol C Tables 4.2.6.8 and 6.1.1.4'

loop_
_geom_angle_atom_site_label_1
_geom_angle_atom_site_label_2
_geom_angle_atom_site_label_3
_geom_angle
_geom_angle_site_symmetry_1
_geom_angle_site_symmetry_3
_geom_angle_publ_flag
C006 O001 C00J 118.0(5) . . ?
C00A O002 C00K 117.0(5) . . ?
C008 N003 C007 119.6(5) . . ?
C009 C004 C00E 120.3(6) . . ?
C00H C005 C00B 120.7(6) . . ?
O001 C006 C00D 125.7(6) . . ?
O001 C006 C00H 116.2(5) . . ?
C00D C006 C00H 118.0(7) . . ?
N003 C007 C00F 121.1(6) . . ?
N003 C007 C00E 123.1(6) . . ?
C00F C007 C00E 115.7(7) . . ?
N003 C008 C009 120.6(6) . . ?
N003 C008 C00B 119.0(5) . . ?
C009 C008 C00B 120.4(6) . . ?
C004 C009 C008 120.4(6) . . ?
C006 C00D C00C 120.3(6) . . ?
O002 C00K C00L 106.9(5) . . ?
C005 C00H C006 122.0(6) . . ?
C00A C00G C00E 118.6(6) . . ?
C00I C00F C007 123.0(6) . . ?
C00D C00C C00B 121.7(6) . . ?
O002 C00A C00G 124.8(6) . . ?
O002 C00A C00I 115.0(6) . . ?
C00G C00A C00I 120.2(7) . . ?
C005 C00B C008 121.5(5) . . ?
C005 C00B C00C 117.3(6) . . ?
C00C C00B C008 121.2(5) . . ?
C004 C00E C007 115.9(6) . . ?
C00G C00E C004 122.2(6) . . ?
C00G C00E C007 121.9(6) . . ?
C00F C00I C00A 120.5(6) . . ?

loop_
_geom_bond_atom_site_label_1
_geom_bond_atom_site_label_2
_geom_bond_distance
_geom_bond_site_symmetry_2
_geom_bond_publ_flag
O001 C006 1.351(8) . ?
O001 C00J 1.431(6) . ?
O002 C00K 1.443(7) . ?
O002 C00A 1.362(8) . ?
N003 C007 1.358(8) . ?
N003 C008 1.322(7) . ?
C004 C009 1.353(9) . ?
C004 C00E 1.413(8) . ?
C005 C00H 1.377(9) . ?
C005 C00B 1.391(8) . ?
C006 C00D 1.384(8) . ?
C006 C00H 1.386(8) . ?
C007 C00F 1.417(8) . ?
C007 C00E 1.431(8) . ?
C008 C009 1.437(8) . ?
C008 C00B 1.475(10) . ?
C00D C00C 1.389(9) . ?
C00L C00K 1.504(9) . ?
C00G C00A 1.385(8) . ?
C00G C00E 1.408(9) . ?
C00F C00I 1.338(9) . ?
C00C C00B 1.399(8) . ?
C00A C00I 1.415(9) . ?
